data_7213645
loop_
_publ_author_name
'Chandrasekhar, Vadapalli'
'Dey, Atanu'
'Das, Sourav'
'Kundu, Subrata'

_publ_section_title
;
 Syntheses and structures of a family of heterometallic pentanuclear
 [MnIII3LnNa] (Ln = Dy, Tb, Gd and Nd) complexes: H-bonding reduces the
 nuclearity from nine to five
;
_journal_issue 7
_journal_name_full CrystEngComm
_journal_page_first 1304
_journal_paper_doi 10.1039/c3ce41863d
_journal_volume 16
_journal_year 2014
_chemical_formula_moiety 'C56 H83 Dy Mn3 N6 Na O22, H2 O '
_chemical_formula_sum 'C56 H85 Dy Mn3 N6 Na O23'
_chemical_formula_weight 1560.61
_chemical_name_systematic
;
 ?
;
_space_group_IT_number 2
_symmetry_cell_setting triclinic
_symmetry_space_group_name_Hall '-P 1'
_symmetry_space_group_name_H-M 'P -1'
_atom_sites_solution_hydrogens geom
_atom_sites_solution_primary direct
_atom_sites_solution_secondary difmap
_audit_creation_method SHELXL-97
_cell_angle_alpha 82.658(5)
_cell_angle_beta 86.874(5)
_cell_angle_gamma 76.935(5)
_cell_formula_units_Z 2
_cell_length_a 11.439(5)
_cell_length_b 14.807(5)
_cell_length_c 19.751(5)
_cell_measurement_reflns_used 3690
_cell_measurement_temperature 100(2)
_cell_measurement_theta_max 22.28
_cell_measurement_theta_min 2.38
_cell_volume 3231(2)
_computing_cell_refinement 'Bruker SMART'
_computing_data_collection 'Bruker SMART'
_computing_data_reduction 'Bruker SAINT'
_computing_molecular_graphics 'Bruker SHELXTL'
_computing_publication_material 'Bruker SHELXTL'
_computing_structure_refinement 'Bruker SHELXTL'
_computing_structure_solution 'Bruker SHELXTL'
_diffrn_ambient_temperature 100(2)
_diffrn_measured_fraction_theta_full 0.978
_diffrn_measured_fraction_theta_max 0.978
_diffrn_measurement_device_type 'CCD area detector'
_diffrn_measurement_method 'phi and omega scans'
_diffrn_radiation_monochromator graphite
_diffrn_radiation_source 'fine-focus sealed tube'
_diffrn_radiation_type MoK\a
_diffrn_radiation_wavelength 0.71069
_diffrn_reflns_av_R_equivalents 0.0343
_diffrn_reflns_av_sigmaI/netI 0.0759
_diffrn_reflns_limit_h_max 13
_diffrn_reflns_limit_h_min -13
_diffrn_reflns_limit_k_max 14
_diffrn_reflns_limit_k_min -17
_diffrn_reflns_limit_l_max 23
_diffrn_reflns_limit_l_min -22
_diffrn_reflns_number 16912
_diffrn_reflns_theta_full 25.02
_diffrn_reflns_theta_max 25.02
_diffrn_reflns_theta_min 4.11
_exptl_absorpt_coefficient_mu 1.804
_exptl_absorpt_correction_T_max 1.000
_exptl_absorpt_correction_T_min 0.611991
_exptl_absorpt_correction_type empirical
_exptl_absorpt_process_details sadabs
_exptl_crystal_colour brown
_exptl_crystal_density_diffrn 1.604
_exptl_crystal_density_method 'not measured'
_exptl_crystal_description block-shaped
_exptl_crystal_F_000 1598
_exptl_crystal_size_max 0.25
_exptl_crystal_size_mid 0.19
_exptl_crystal_size_min 0.18
_refine_diff_density_max 2.687
_refine_diff_density_min -3.353
_refine_diff_density_rms 0.155
_refine_ls_extinction_method none
_refine_ls_goodness_of_fit_ref 1.052
_refine_ls_hydrogen_treatment constr
_refine_ls_matrix_type full
_refine_ls_number_parameters 830
_refine_ls_number_reflns 11172
_refine_ls_number_restraints 30
_refine_ls_restrained_S_all 1.055
_refine_ls_R_factor_all 0.0926
_refine_ls_R_factor_gt 0.0713
_refine_ls_shift/su_max 0.000
_refine_ls_shift/su_mean 0.000
_refine_ls_structure_factor_coef Fsqd
_refine_ls_weighting_details 'calc w=1/[\s^2^(Fo^2^)+(0.1261P)^2^+3.7395P] where P=(Fo^2^+2Fc^2^)/3'
_refine_ls_weighting_scheme calc
_refine_ls_wR_factor_gt 0.1915
_refine_ls_wR_factor_ref 0.2127
_reflns_number_gt 8284
_reflns_number_total 11172
_reflns_threshold_expression >2sigma(I)
_cod_data_source_file c3ce41863d.txt
_cod_data_source_block Mn3DyNa
_cod_depositor_comments
;
The following automatic conversions were performed:

'_symmetry_cell_setting' value 'Triclinic' changed to 'triclinic'
according to
/usr/data/users/saulius/automatic-downloads/current/RSC/lib/dictionaries/cif_core.dic
dictionary named 'cif_core.dic' version 2.4.2 from 2011-04-26.

Automatic conversion script
Id: cif_fix_values 2281 2013-09-26 08:29:07Z andrius 
;
_cod_original_sg_symbol_H-M 'P-1   '
_cod_database_code 7213645

loop_
_symmetry_equiv_pos_as_xyz
'x, y, z'
'-x, -y, -z'

loop_
_atom_site_label
_atom_site_type_symbol
_atom_site_fract_x
_atom_site_fract_y
_atom_site_fract_z
_atom_site_U_iso_or_equiv
_atom_site_adp_type
_atom_site_occupancy
_atom_site_symmetry_multiplicity
_atom_site_calc_flag
_atom_site_refinement_flags
C1 C 0.8823(11) -0.1420(7) 0.7718(7) 0.075(3) Uani 1 1 d .
H1A H 0.9126 -0.1860 0.8103 0.112 Uiso 1 1 calc R
H1B H 0.9482 -0.1300 0.7425 0.112 Uiso 1 1 calc R
H1C H 0.8299 -0.1672 0.7470 0.112 Uiso 1 1 calc R
C2 C 0.7102(9) -0.0573(6) 0.8294(4) 0.043(2) Uani 1 1 d .
C3 C 0.6672(10) -0.1356(7) 0.8524(5) 0.058(3) Uani 1 1 d .
H3 H 0.7117 -0.1934 0.8425 0.070 Uiso 1 1 calc R
C4 C 0.5605(10) -0.1322(7) 0.8896(6) 0.059(3) Uani 1 1 d .
H4 H 0.5341 -0.1862 0.9057 0.070 Uiso 1 1 calc R
C5 C 0.4955(9) -0.0457(8) 0.9017(5) 0.055(3) Uani 1 1 d .
H5 H 0.4237 -0.0418 0.9267 0.066 Uiso 1 1 calc R
C6 C 0.5319(8) 0.0373(6) 0.8781(4) 0.042(2) Uani 1 1 d .
C7 C 0.6427(8) 0.0309(6) 0.8437(4) 0.0352(18) Uani 1 1 d .
C8 C 0.4485(8) 0.1265(6) 0.8846(4) 0.041(2) Uani 1 1 d .
H8 H 0.3809 0.1254 0.9128 0.049 Uiso 1 1 calc R
C9 C 0.3653(8) 0.2925(7) 0.8574(5) 0.047(2) Uani 1 1 d U
C10 C 0.3667(15) 0.3260(13) 0.9251(9) 0.139(7) Uani 1 1 d U
H10A H 0.3805 0.2735 0.9599 0.209 Uiso 1 1 calc R
H10B H 0.2909 0.3668 0.9340 0.209 Uiso 1 1 calc R
H10C H 0.4297 0.3592 0.9251 0.209 Uiso 1 1 calc R
C11 C 0.2492(9) 0.2699(9) 0.8417(7) 0.078(4) Uani 1 1 d .
H11A H 0.2589 0.2399 0.8003 0.094 Uiso 1 1 calc R
H11B H 0.2263 0.2270 0.8787 0.094 Uiso 1 1 calc R
C13 C 1.1679(10) 0.0869(9) 0.7556(6) 0.071(3) Uani 1 1 d .
H13A H 1.2354 0.0891 0.7248 0.107 Uiso 1 1 calc R
H13B H 1.1960 0.0611 0.8004 0.107 Uiso 1 1 calc R
H13C H 1.1201 0.1489 0.7573 0.107 Uiso 1 1 calc R
C14 C 1.0870(8) 0.0454(7) 0.6628(5) 0.046(2) Uani 1 1 d .
C15 C 1.1645(9) -0.0130(7) 0.6216(6) 0.062(3) Uani 1 1 d .
H15 H 1.2219 -0.0628 0.6415 0.075 Uiso 1 1 calc R
C16 C 1.1563(9) 0.0031(8) 0.5509(6) 0.062(3) Uani 1 1 d .
H16 H 1.2082 -0.0353 0.5233 0.074 Uiso 1 1 calc R
C17 C 1.0697(9) 0.0770(7) 0.5222(5) 0.054(3) Uani 1 1 d .
H17 H 1.0660 0.0893 0.4749 0.065 Uiso 1 1 calc R
C18 C 0.9869(8) 0.1342(6) 0.5628(5) 0.046(2) Uani 1 1 d .
C19 C 0.9985(8) 0.1176(6) 0.6343(5) 0.042(2) Uani 1 1 d .
C20 C 0.8936(9) 0.2028(6) 0.5290(4) 0.046(2) Uani 1 1 d .
H20 H 0.8973 0.2105 0.4815 0.055 Uiso 1 1 calc R
C21 C 0.7090(9) 0.3227(6) 0.5184(4) 0.045(2) Uani 1 1 d .
C22 C 0.6771(11) 0.2894(8) 0.4531(5) 0.064(3) Uani 1 1 d .
H22A H 0.7450 0.2832 0.4218 0.097 Uiso 1 1 calc R
H22B H 0.6105 0.3341 0.4323 0.097 Uiso 1 1 calc R
H22C H 0.6557 0.2301 0.4639 0.097 Uiso 1 1 calc R
C23 C 0.7527(9) 0.4140(6) 0.5037(5) 0.050(2) Uani 1 1 d .
H23A H 0.7854 0.4264 0.5450 0.060 Uiso 1 1 calc R
H23B H 0.8167 0.4067 0.4692 0.060 Uiso 1 1 calc R
C24 C 0.5994(8) 0.3358(7) 0.5680(4) 0.047(2) Uani 1 1 d .
H24A H 0.5413 0.3921 0.5522 0.056 Uiso 1 1 calc R
H24B H 0.5614 0.2832 0.5696 0.056 Uiso 1 1 calc R
C25 C 1.0896(9) -0.0726(7) 0.8869(6) 0.064(3) Uani 1 1 d .
H25A H 1.1735 -0.0719 0.8829 0.096 Uiso 1 1 calc R
H25B H 1.0692 -0.1043 0.8514 0.096 Uiso 1 1 calc R
H25C H 1.0730 -0.1045 0.9306 0.096 Uiso 1 1 calc R
C26 C 1.0503(8) 0.0778(7) 0.9216(5) 0.046(2) Uani 1 1 d .
C27 C 1.1343(9) 0.0485(8) 0.9742(5) 0.057(3) Uani 1 1 d .
H27 H 1.1746 -0.0137 0.9824 0.069 Uiso 1 1 calc R
C28 C 1.1553(10) 0.1126(9) 1.0125(6) 0.066(3) Uani 1 1 d .
H28 H 1.2138 0.0940 1.0455 0.080 Uiso 1 1 calc R
C29 C 1.0938(9) 0.2031(9) 1.0046(5) 0.058(3) Uani 1 1 d .
H29 H 1.1069 0.2440 1.0340 0.069 Uiso 1 1 calc R
C30 C 1.0105(8) 0.2353(7) 0.9523(5) 0.047(2) Uani 1 1 d .
C31 C 0.9919(8) 0.1717(7) 0.9083(4) 0.043(2) Uani 1 1 d .
C32 C 0.9519(8) 0.3310(7) 0.9453(4) 0.043(2) Uani 1 1 d .
H32 H 0.9686 0.3663 0.9778 0.052 Uiso 1 1 calc R
C33 C 0.8226(8) 0.4757(7) 0.8957(5) 0.048(2) Uani 1 1 d .
C34 C 0.8004(12) 0.5130(10) 0.9644(6) 0.087(4) Uani 1 1 d .
H34A H 0.7586 0.4741 0.9946 0.131 Uiso 1 1 calc R
H34B H 0.7528 0.5756 0.9585 0.131 Uiso 1 1 calc R
H34C H 0.8758 0.5128 0.9836 0.131 Uiso 1 1 calc R
C35 C 0.9053(10) 0.5288(8) 0.8470(7) 0.0730(18) Uani 1 1 d U
H35A H 0.9208 0.5037 0.8035 0.088 Uiso 1 1 calc R
H35B H 0.8703 0.5952 0.8390 0.088 Uiso 1 1 calc R
C36 C 0.7072(9) 0.4858(7) 0.8590(5) 0.053(2) Uani 1 1 d .
H36A H 0.6479 0.4659 0.8909 0.064 Uiso 1 1 calc R
H36B H 0.6769 0.5510 0.8425 0.064 Uiso 1 1 calc R
C37 C 0.6844(9) 0.6107(6) 0.6358(5) 0.049(2) Uani 1 1 d .
C38 C 0.7129(11) 0.6993(8) 0.6030(6) 0.067(3) Uani 1 1 d U
C39 C 0.736(3) 0.6940(13) 0.5289(8) 0.178(11) Uani 1 1 d .
H39A H 0.7211 0.7560 0.5049 0.267 Uiso 1 1 calc R
H39B H 0.6831 0.6598 0.5126 0.267 Uiso 1 1 calc R
H39C H 0.8176 0.6629 0.5210 0.267 Uiso 1 1 calc R
C40 C 0.812(3) 0.724(2) 0.6330(12) 0.29(2) Uani 1 1 d .
H40A H 0.8594 0.6691 0.6577 0.429 Uiso 1 1 calc R
H40B H 0.7810 0.7695 0.6637 0.429 Uiso 1 1 calc R
H40C H 0.8599 0.7492 0.5976 0.429 Uiso 1 1 calc R
C41 C 0.601(2) 0.7722(11) 0.6084(18) 0.27(2) Uani 1 1 d .
H41A H 0.5976 0.7966 0.6514 0.406 Uiso 1 1 calc R
H41B H 0.5326 0.7453 0.6054 0.406 Uiso 1 1 calc R
H41C H 0.5998 0.8218 0.5718 0.406 Uiso 1 1 calc R
C42 C 0.5892(8) 0.1337(6) 0.6716(4) 0.038(2) Uani 1 1 d .
C43 C 0.5265(8) 0.0718(7) 0.6368(5) 0.050(2) Uani 1 1 d .
C44 C 0.5061(10) -0.0088(7) 0.6891(5) 0.058(3) Uani 1 1 d .
H44A H 0.4637 0.0157 0.7285 0.087 Uiso 1 1 calc R
H44B H 0.5821 -0.0480 0.7025 0.087 Uiso 1 1 calc R
H44C H 0.4596 -0.0446 0.6693 0.087 Uiso 1 1 calc R
C45 C 0.4068(10) 0.1328(8) 0.6119(6) 0.069(3) Uani 1 1 d .
H45A H 0.3631 0.1615 0.6494 0.104 Uiso 1 1 calc R
H45B H 0.3607 0.0949 0.5941 0.104 Uiso 1 1 calc R
H45C H 0.4213 0.1803 0.5768 0.104 Uiso 1 1 calc R
C46 C 0.6034(12) 0.0342(9) 0.5765(6) 0.077(4) Uani 1 1 d .
H46A H 0.5608 -0.0011 0.5533 0.115 Uiso 1 1 calc R
H46B H 0.6774 -0.0054 0.5929 0.115 Uiso 1 1 calc R
H46C H 0.6203 0.0854 0.5455 0.115 Uiso 1 1 calc R
C47 C 0.3756(10) 0.6113(7) 0.7664(5) 0.054(2) Uani 1 1 d .
C48 C 0.3352(10) 0.6762(8) 0.8221(6) 0.065(3) Uani 1 1 d .
C49 C 0.4155(13) 0.6444(10) 0.8844(7) 0.096(5) Uani 1 1 d .
H49A H 0.4936 0.6565 0.8730 0.145 Uiso 1 1 calc R
H49B H 0.4225 0.5788 0.8976 0.145 Uiso 1 1 calc R
H49C H 0.3804 0.6782 0.9216 0.145 Uiso 1 1 calc R
C50 C 0.3492(14) 0.7715(9) 0.7917(8) 0.096(5) Uani 1 1 d .
H50A H 0.4300 0.7679 0.7745 0.144 Uiso 1 1 calc R
H50B H 0.3322 0.8132 0.8262 0.144 Uiso 1 1 calc R
H50C H 0.2944 0.7943 0.7551 0.144 Uiso 1 1 calc R
C51 C 0.2052(11) 0.6718(10) 0.8446(8) 0.096(4) Uani 1 1 d .
H51A H 0.1792 0.7105 0.8804 0.143 Uiso 1 1 calc R
H51B H 0.2019 0.6085 0.8609 0.143 Uiso 1 1 calc R
H51C H 0.1536 0.6937 0.8064 0.143 Uiso 1 1 calc R
C52 C 0.9425(8) 0.3795(6) 0.6938(4) 0.040(2) Uani 1 1 d .
C53 C 1.0454(9) 0.4085(8) 0.6513(5) 0.056(3) Uani 1 1 d .
C54 C 1.1544(10) 0.3278(9) 0.6530(6) 0.075(3) Uani 1 1 d .
H54A H 1.1357 0.2776 0.6324 0.112 Uiso 1 1 calc R
H54B H 1.1764 0.3065 0.6995 0.112 Uiso 1 1 calc R
H54C H 1.2202 0.3482 0.6282 0.112 Uiso 1 1 calc R
C55 C 1.0838(12) 0.4861(10) 0.6859(8) 0.094(4) Uani 1 1 d .
H55A H 1.1387 0.5135 0.6561 0.141 Uiso 1 1 calc R
H55B H 1.1222 0.4590 0.7281 0.141 Uiso 1 1 calc R
H55C H 1.0141 0.5333 0.6950 0.141 Uiso 1 1 calc R
C56 C 1.0140(12) 0.4440(11) 0.5802(6) 0.094(5) Uani 1 1 d .
H56A H 0.9886 0.3968 0.5592 0.141 Uiso 1 1 calc R
H56B H 1.0828 0.4596 0.5556 0.141 Uiso 1 1 calc R
H56C H 0.9499 0.4986 0.5793 0.141 Uiso 1 1 calc R
N1 N 0.4604(6) 0.2061(5) 0.8550(3) 0.0356(16) Uani 1 1 d .
N2 N 0.8042(7) 0.2554(5) 0.5583(3) 0.0397(17) Uani 1 1 d .
N3 N 0.8773(6) 0.3746(5) 0.8984(3) 0.0407(17) Uani 1 1 d .
N4 N 0.6738(6) 0.2746(4) 0.8939(3) 0.0309(15) Uani 1 1 d .
N5 N 0.6826(6) 0.2219(5) 0.9463(4) 0.0378(17) Uani 1 1 d .
N6 N 0.6878(8) 0.1714(6) 0.9971(4) 0.053(2) Uani 1 1 d .
O1 O 0.8170(6) -0.0563(4) 0.7954(3) 0.0518(16) Uani 1 1 d .
O2 O 0.6915(5) 0.1037(4) 0.8226(3) 0.0393(13) Uani 1 1 d .
O3 O 0.5094(5) 0.3520(4) 0.7793(3) 0.0361(13) Uani 1 1 d .
O4 O 0.1597(8) 0.3513(7) 0.8334(6) 0.099(3) Uani 1 1 d .
H4A H 0.1100 0.3452 0.8070 0.148 Uiso 1 1 calc R
O5 O 1.0976(5) 0.0301(5) 0.7325(3) 0.0502(16) Uani 1 1 d .
O6 O 0.9268(5) 0.1702(4) 0.6770(3) 0.0388(13) Uani 1 1 d .
O7 O 0.6375(5) 0.3424(4) 0.6349(3) 0.0346(12) Uani 1 1 d .
O8 O 0.6590(8) 0.4925(5) 0.4806(4) 0.072(2) Uani 1 1 d .
H8A H 0.6745 0.5405 0.4906 0.107 Uiso 1 1 calc R
O9 O 1.0212(5) 0.0196(5) 0.8811(3) 0.0526(16) Uani 1 1 d .
O10 O 0.9229(5) 0.1956(4) 0.8551(3) 0.0411(14) Uani 1 1 d .
O11 O 0.7228(5) 0.4331(4) 0.8039(3) 0.0356(13) Uani 1 1 d .
O12 O 1.0222(7) 0.5085(6) 0.8894(4) 0.0730(18) Uani 1 1 d .
H12 H 1.0058 0.4951 0.9299 0.109 Uiso 1 1 calc R
O13 O 0.6320(6) 0.5596(4) 0.6075(3) 0.0467(15) Uani 1 1 d .
O14 O 0.7094(6) 0.5849(4) 0.6986(3) 0.0524(16) Uani 1 1 d .
O15 O 0.5280(5) 0.1806(4) 0.7157(3) 0.0384(13) Uani 1 1 d .
O16 O 0.6981(5) 0.1355(4) 0.6558(3) 0.0411(14) Uani 1 1 d .
O17 O 0.8435(5) 0.3898(4) 0.6660(3) 0.0397(13) Uani 1 1 d .
O18 O 0.9648(5) 0.3447(4) 0.7544(3) 0.0368(13) Uani 1 1 d .
O19 O 0.4817(5) 0.5600(4) 0.7680(3) 0.0462(15) Uani 1 1 d .
O20 O 0.3043(7) 0.6146(5) 0.7191(4) 0.074(2) Uani 1 1 d .
O21 O 0.7416(4) 0.2677(4) 0.7554(2) 0.0310(12) Uani 1 1 d .
O22 O 0.4219(6) 0.4799(4) 0.6538(3) 0.0474(15) Uani 1 1 d .
H22D H 0.4111 0.4289 0.6427 0.071 Uiso 1 1 d R
H22E H 0.3657 0.5019 0.6811 0.071 Uiso 1 1 d R
O23 O 0.1002(13) 0.7344(14) 0.6686(10) 0.171(6) Uani 1 1 d G
H23C H 0.0705 0.7092 0.6394 0.256 Uiso 1 1 d G
H23D H 0.0494 0.7463 0.7011 0.256 Uiso 1 1 d G
Na1 Na 0.8909(3) 0.0868(2) 0.78616(17) 0.0431(8) Uani 1 1 d .
Mn1 Mn 0.60371(10) 0.22906(8) 0.79858(6) 0.0304(3) Uani 1 1 d .
Mn2 Mn 0.77668(11) 0.25253(8) 0.66033(6) 0.0322(3) Uani 1 1 d .
Mn3 Mn 0.82071(11) 0.31290(8) 0.82479(6) 0.0325(3) Uani 1 1 d .
Dy1 Dy 0.61199(4) 0.45198(3) 0.708910(19) 0.03641(17) Uani 1 1 d .
C12 C 0.3887(9) 0.3547(7) 0.7868(5) 0.052(2) Uani 1 1 d U
H12A H 0.3616 0.3302 0.7487 0.063 Uiso 1 1 calc R
H12B H 0.3443 0.4187 0.7877 0.063 Uiso 1 1 calc R

loop_
_atom_site_aniso_label
_atom_site_aniso_U_11
_atom_site_aniso_U_22
_atom_site_aniso_U_33
_atom_site_aniso_U_23
_atom_site_aniso_U_13
_atom_site_aniso_U_12
C1 0.079(8) 0.042(6) 0.095(9) -0.021(6) -0.003(7) 0.009(6)
C2 0.058(6) 0.028(5) 0.044(5) 0.006(4) -0.016(4) -0.011(4)
C3 0.081(8) 0.039(5) 0.056(6) -0.005(5) -0.017(6) -0.012(5)
C4 0.063(7) 0.036(5) 0.073(7) 0.012(5) -0.006(6) -0.014(5)
C5 0.055(6) 0.066(7) 0.046(5) 0.014(5) -0.008(5) -0.028(5)
C6 0.047(5) 0.045(5) 0.038(5) 0.001(4) -0.005(4) -0.020(4)
C7 0.043(5) 0.028(4) 0.032(4) 0.005(3) -0.010(4) -0.006(4)
C8 0.036(5) 0.051(6) 0.040(5) -0.001(4) 0.006(4) -0.024(4)
C9 0.030(4) 0.050(4) 0.056(5) -0.006(4) -0.001(4) 0.002(4)
C10 0.108(11) 0.140(12) 0.150(12) -0.097(11) -0.031(9) 0.063(9)
C11 0.043(6) 0.071(8) 0.107(10) 0.017(7) -0.016(6) 0.005(6)
C13 0.058(7) 0.099(9) 0.063(7) 0.000(7) 0.007(5) -0.038(7)
C14 0.041(5) 0.045(5) 0.051(6) -0.013(4) 0.007(4) -0.004(4)
C15 0.051(6) 0.050(6) 0.086(8) -0.035(6) 0.011(6) 0.000(5)
C16 0.045(6) 0.067(7) 0.079(8) -0.042(6) 0.019(5) -0.007(5)
C17 0.059(6) 0.052(6) 0.057(6) -0.021(5) 0.018(5) -0.020(5)
C18 0.046(5) 0.039(5) 0.049(5) -0.005(4) 0.007(4) -0.007(4)
C19 0.038(5) 0.040(5) 0.050(5) -0.008(4) 0.016(4) -0.013(4)
C20 0.062(6) 0.048(5) 0.032(4) -0.011(4) 0.018(4) -0.023(5)
C21 0.059(6) 0.042(5) 0.032(4) 0.002(4) -0.004(4) -0.011(4)
C22 0.094(9) 0.067(7) 0.036(5) -0.005(5) -0.009(5) -0.024(6)
C23 0.057(6) 0.043(5) 0.041(5) -0.003(4) 0.007(4) 0.002(5)
C24 0.051(6) 0.042(5) 0.042(5) 0.011(4) -0.019(4) -0.003(4)
C25 0.040(6) 0.040(5) 0.091(8) 0.018(5) 0.001(5) 0.021(4)
C26 0.033(5) 0.054(6) 0.042(5) 0.018(5) 0.000(4) -0.003(4)
C27 0.043(6) 0.059(7) 0.059(6) 0.022(5) -0.007(5) -0.003(5)
C28 0.049(6) 0.089(9) 0.050(6) 0.025(6) -0.011(5) -0.009(6)
C29 0.042(6) 0.096(9) 0.033(5) 0.012(5) -0.019(4) -0.018(6)
C30 0.031(5) 0.062(6) 0.045(5) 0.005(5) 0.002(4) -0.010(4)
C31 0.038(5) 0.055(6) 0.030(4) 0.012(4) -0.007(4) -0.005(4)
C32 0.039(5) 0.059(6) 0.036(5) -0.003(4) -0.010(4) -0.018(4)
C33 0.048(6) 0.048(6) 0.052(6) -0.019(5) -0.003(4) -0.009(4)
C34 0.081(9) 0.101(10) 0.077(8) -0.038(8) -0.012(7) 0.006(8)
C35 0.068(4) 0.060(3) 0.100(4) -0.018(3) 0.006(3) -0.029(3)
C36 0.051(6) 0.047(6) 0.058(6) -0.006(5) -0.011(5) -0.003(5)
C37 0.061(6) 0.038(5) 0.042(5) 0.016(4) -0.001(5) -0.007(5)
C38 0.079(6) 0.061(5) 0.065(5) -0.006(4) -0.008(5) -0.023(5)
C39 0.37(4) 0.105(14) 0.083(12) -0.002(10) 0.038(16) -0.116(19)
C40 0.45(5) 0.30(3) 0.20(2) 0.16(2) -0.20(3) -0.33(4)
C41 0.18(2) 0.042(9) 0.52(5) 0.051(18) 0.16(3) 0.023(12)
C42 0.052(6) 0.036(5) 0.028(4) -0.002(4) -0.009(4) -0.011(4)
C43 0.046(6) 0.071(7) 0.040(5) -0.015(5) 0.008(4) -0.022(5)
C44 0.073(7) 0.047(6) 0.059(6) -0.004(5) -0.014(5) -0.020(5)
C45 0.079(8) 0.074(8) 0.066(7) -0.006(6) -0.028(6) -0.036(7)
C46 0.102(10) 0.069(8) 0.074(8) -0.043(7) 0.013(7) -0.036(7)
C47 0.056(6) 0.038(5) 0.062(6) -0.008(5) 0.004(5) 0.001(5)
C48 0.048(6) 0.053(6) 0.085(8) -0.022(6) 0.012(6) 0.012(5)
C49 0.096(10) 0.085(10) 0.107(11) -0.047(9) 0.006(9) 0.001(8)
C50 0.108(11) 0.059(8) 0.123(12) -0.038(8) 0.018(9) -0.013(8)
C51 0.063(8) 0.085(10) 0.128(12) -0.032(9) 0.016(8) 0.012(7)
C52 0.050(6) 0.030(4) 0.041(5) -0.012(4) 0.004(4) -0.009(4)
C53 0.045(6) 0.067(7) 0.052(6) 0.010(5) 0.007(5) -0.013(5)
C54 0.062(7) 0.092(9) 0.064(7) 0.007(7) 0.007(6) -0.016(7)
C55 0.074(9) 0.105(10) 0.121(11) -0.027(9) 0.023(8) -0.053(8)
C56 0.072(8) 0.118(12) 0.078(9) 0.038(8) 0.005(7) -0.023(8)
N1 0.022(3) 0.050(4) 0.034(4) -0.006(3) -0.003(3) -0.005(3)
N2 0.056(5) 0.037(4) 0.027(3) -0.008(3) 0.009(3) -0.011(4)
N3 0.036(4) 0.058(5) 0.031(4) -0.011(3) -0.007(3) -0.012(4)
N4 0.035(4) 0.032(4) 0.020(3) 0.016(3) -0.009(3) -0.005(3)
N5 0.024(4) 0.047(4) 0.043(4) -0.017(4) -0.001(3) -0.002(3)
N6 0.064(5) 0.051(5) 0.033(4) 0.013(4) 0.001(4) 0.001(4)
O1 0.052(4) 0.037(3) 0.059(4) -0.003(3) 0.003(3) 0.004(3)
O2 0.041(3) 0.035(3) 0.039(3) -0.001(3) 0.003(3) -0.005(3)
O3 0.030(3) 0.039(3) 0.037(3) -0.008(3) 0.000(2) 0.001(2)
O4 0.072(6) 0.091(7) 0.127(9) -0.014(6) -0.009(6) -0.001(5)
O5 0.037(3) 0.052(4) 0.057(4) -0.009(3) 0.000(3) 0.000(3)
O6 0.032(3) 0.042(3) 0.038(3) -0.003(3) 0.007(2) -0.001(3)
O7 0.034(3) 0.036(3) 0.031(3) -0.006(2) -0.005(2) -0.001(2)
O8 0.097(6) 0.049(4) 0.063(5) 0.006(4) -0.034(4) -0.003(4)
O9 0.037(3) 0.049(4) 0.065(4) 0.006(3) 0.001(3) -0.001(3)
O10 0.040(3) 0.040(3) 0.041(3) 0.002(3) -0.005(3) -0.006(3)
O11 0.039(3) 0.033(3) 0.031(3) 0.000(2) -0.010(2) 0.001(2)
O12 0.068(4) 0.060(3) 0.100(4) -0.018(3) 0.006(3) -0.029(3)
O13 0.050(4) 0.043(4) 0.050(4) -0.012(3) -0.001(3) -0.012(3)
O14 0.059(4) 0.042(4) 0.056(4) -0.001(3) -0.007(3) -0.011(3)
O15 0.035(3) 0.049(4) 0.031(3) -0.011(3) 0.000(2) -0.005(3)
O16 0.035(3) 0.043(3) 0.046(3) -0.007(3) 0.006(3) -0.011(3)
O17 0.044(4) 0.039(3) 0.036(3) 0.000(3) -0.009(3) -0.011(3)
O18 0.030(3) 0.046(3) 0.031(3) 0.003(3) 0.001(2) -0.007(3)
O19 0.043(4) 0.041(3) 0.049(4) -0.009(3) -0.001(3) 0.004(3)
O20 0.057(5) 0.071(5) 0.084(5) -0.024(4) -0.022(4) 0.018(4)
O21 0.028(3) 0.030(3) 0.028(3) 0.005(2) -0.002(2) 0.004(2)
O22 0.049(4) 0.052(4) 0.037(3) 0.004(3) -0.015(3) -0.003(3)
O23 0.136(12) 0.168(14) 0.189(16) -0.049(12) -0.011(11) 0.023(10)
Na1 0.0365(18) 0.0406(19) 0.048(2) -0.0017(15) 0.0046(15) -0.0024(15)
Mn1 0.0278(6) 0.0323(7) 0.0290(6) -0.0026(5) -0.0007(5) -0.0028(5)
Mn2 0.0314(7) 0.0330(7) 0.0293(6) -0.0037(5) 0.0023(5) -0.0016(5)
Mn3 0.0299(6) 0.0332(7) 0.0321(6) -0.0015(5) -0.0044(5) -0.0026(5)
Dy1 0.0385(3) 0.0357(3) 0.0318(2) -0.00227(17) -0.00491(17) -0.00168(18)
C12 0.050(5) 0.050(5) 0.050(5) 0.000(4) 0.000(4) 0.000(4)

loop_
_atom_type_symbol
_atom_type_description
_atom_type_scat_dispersion_real
_atom_type_scat_dispersion_imag
_atom_type_scat_source
C C 0.0033 0.0016 'International Tables Vol C Tables 4.2.6.8 and 6.1.1.4'
H H 0.0000 0.0000 'International Tables Vol C Tables 4.2.6.8 and 6.1.1.4'
N N 0.0061 0.0033 'International Tables Vol C Tables 4.2.6.8 and 6.1.1.4'
O O 0.0106 0.0060 'International Tables Vol C Tables 4.2.6.8 and 6.1.1.4'
Na Na 0.0362 0.0249 'International Tables Vol C Tables 4.2.6.8 and 6.1.1.4'
Mn Mn 0.3368 0.7283 'International Tables Vol C Tables 4.2.6.8 and 6.1.1.4'
Dy Dy -0.1892 4.4098 'International Tables Vol C Tables 4.2.6.8 and 6.1.1.4'

loop_
_geom_angle_atom_site_label_1
_geom_angle_atom_site_label_2
_geom_angle_atom_site_label_3
_geom_angle
O1 C2 C3 125.8(9)
O1 C2 C7 115.2(7)
C3 C2 C7 118.9(9)
C2 C3 C4 122.9(10)
C5 C4 C3 117.0(9)
C4 C5 C6 123.2(10)
C7 C6 C5 118.2(9)
C7 C6 C8 122.5(8)
C5 C6 C8 119.0(8)
O2 C7 C6 124.3(8)
O2 C7 C2 116.1(8)
C6 C7 C2 119.6(8)
N1 C8 C6 125.7(8)
N1 C9 C10 108.6(9)
N1 C9 C11 107.3(8)
C10 C9 C11 114.6(11)
N1 C9 C12 102.9(7)
C10 C9 C12 122.3(12)
C11 C9 C12 99.7(8)
O4 C11 C9 109.9(10)
O5 C14 C19 119.6(8)
O5 C14 C15 119.8(9)
C19 C14 C15 120.6(9)
C16 C15 C14 120.2(10)
C17 C16 C15 119.1(9)
C16 C17 C18 121.7(10)
C17 C18 C19 118.1(9)
C17 C18 C20 117.7(9)
C19 C18 C20 124.1(8)
O6 C19 C14 117.3(8)
O6 C19 C18 122.6(8)
C14 C19 C18 120.1(8)
N2 C20 C18 126.0(8)
N2 C21 C22 114.5(8)
N2 C21 C23 106.2(7)
C22 C21 C23 112.0(8)
N2 C21 C24 104.1(6)
C22 C21 C24 109.9(8)
C23 C21 C24 109.8(7)
O8 C23 C21 112.8(8)
O7 C24 C21 109.4(7)
O9 C26 C31 115.6(8)
O9 C26 C27 123.8(9)
C31 C26 C27 120.5(10)
C28 C27 C26 118.9(10)
C27 C28 C29 122.4(10)
C28 C29 C30 120.4(11)
C29 C30 C32 117.8(9)
C29 C30 C31 118.8(9)
C32 C30 C31 123.4(8)
O10 C31 C26 117.4(9)
O10 C31 C30 123.9(8)
C26 C31 C30 118.7(8)
N3 C32 C30 126.9(8)
N3 C33 C36 103.2(7)
N3 C33 C34 115.2(9)
C36 C33 C34 111.9(9)
N3 C33 C35 107.1(8)
C36 C33 C35 107.0(9)
C34 C33 C35 111.8(9)
O12 C35 C33 101.5(9)
O11 C36 C33 112.3(8)
O13 C37 O14 116.3(8)
O13 C37 C38 125.2(9)
O14 C37 C38 118.4(9)
C40 C38 C39 110.7(18)
C40 C38 C37 113.8(12)
C39 C38 C37 109.3(10)
C40 C38 C41 111(2)
C39 C38 C41 105.5(19)
C37 C38 C41 105.9(11)
O15 C42 O16 123.4(7)
O15 C42 C43 116.8(8)
O16 C42 C43 119.8(7)
C44 C43 C45 110.6(8)
C44 C43 C46 110.2(9)
C45 C43 C46 110.3(9)
C44 C43 C42 108.6(7)
C45 C43 C42 106.8(8)
C46 C43 C42 110.2(8)
O20 C47 O19 122.9(9)
O20 C47 C48 118.3(9)
O19 C47 C48 118.7(10)
C50 C48 C49 108.7(12)
C50 C48 C47 106.7(10)
C49 C48 C47 110.7(9)
C50 C48 C51 113.9(10)
C49 C48 C51 108.6(11)
C47 C48 C51 108.2(10)
O18 C52 O17 125.1(8)
O18 C52 C53 116.6(8)
O17 C52 C53 118.3(8)
C56 C53 C54 109.9(10)
C56 C53 C52 113.2(9)
C54 C53 C52 110.4(8)
C56 C53 C55 109.5(11)
C54 C53 C55 105.9(10)
C52 C53 C55 107.7(8)
C8 N1 C9 122.8(7)
C8 N1 Mn1 125.0(6)
C9 N1 Mn1 112.2(6)
C20 N2 C21 121.9(7)
C20 N2 Mn2 124.6(6)
C21 N2 Mn2 113.5(5)
C32 N3 C33 122.2(7)
C32 N3 Mn3 124.3(6)
C33 N3 Mn3 113.5(5)
N5 N4 Mn3 128.2(5)
N5 N4 Mn1 118.5(5)
Mn3 N4 Mn1 86.1(2)
N6 N5 N4 178.2(8)
C2 O1 C1 117.5(8)
C2 O1 Na1 117.8(5)
C1 O1 Na1 124.5(7)
C7 O2 Mn1 125.2(5)
C7 O2 Na1 122.6(5)
Mn1 O2 Na1 110.8(3)
C12 O3 Mn1 112.1(5)
C12 O3 Dy1 130.0(5)
Mn1 O3 Dy1 112.8(2)
C14 O5 C13 111.6(7)
C14 O5 Na1 107.8(5)
C13 O5 Na1 103.8(6)
C19 O6 Mn2 128.9(6)
C19 O6 Na1 114.2(5)
Mn2 O6 Na1 102.1(2)
C24 O7 Mn2 112.7(5)
C24 O7 Dy1 137.8(5)
Mn2 O7 Dy1 106.9(2)
C26 O9 C25 117.0(8)
C26 O9 Na1 118.4(5)
C25 O9 Na1 122.9(7)
C31 O10 Mn3 129.6(6)
C31 O10 Na1 122.4(6)
Mn3 O10 Na1 107.7(3)
C36 O11 Mn3 112.6(5)
C36 O11 Dy1 129.9(5)
Mn3 O11 Dy1 115.0(3)
C37 O13 Dy1 96.3(5)
C37 O14 Dy1 94.8(6)
C42 O15 Mn1 124.4(5)
C42 O16 Mn2 124.8(5)
C52 O17 Mn2 115.8(5)
C52 O17 Dy1 132.8(5)
Mn2 O17 Dy1 82.26(18)
C52 O18 Mn3 120.5(5)
C47 O19 Dy1 141.8(6)
Mn1 O21 Mn2 118.8(3)
Mn1 O21 Mn3 107.1(2)
Mn2 O21 Mn3 134.0(3)
Mn1 O21 Na1 92.3(2)
Mn2 O21 Na1 87.06(19)
Mn3 O21 Na1 89.62(19)
Mn1 O21 Dy1 94.31(18)
Mn2 O21 Dy1 86.45(17)
Mn3 O21 Dy1 92.05(19)
Na1 O21 Dy1 172.4(2)
O2 Na1 O10 92.4(2)
O2 Na1 O6 116.2(2)
O10 Na1 O6 98.0(2)
O2 Na1 O9 109.8(2)
O10 Na1 O9 65.9(2)
O6 Na1 O9 131.9(2)
O2 Na1 O1 65.7(2)
O10 Na1 O1 139.8(3)
O6 Na1 O1 121.6(3)
O9 Na1 O1 89.4(3)
O2 Na1 O5 164.2(3)
O10 Na1 O5 103.1(2)
O6 Na1 O5 65.3(2)
O9 Na1 O5 74.5(2)
O1 Na1 O5 99.7(2)
O2 Na1 O21 64.10(19)
O10 Na1 O21 66.38(19)
O6 Na1 O21 63.63(18)
O9 Na1 O21 131.5(2)
O1 Na1 O21 123.3(2)
O5 Na1 O21 125.1(2)
O2 Na1 Mn2 83.59(17)
O10 Na1 Mn2 93.03(18)
O6 Na1 Mn2 33.35(14)
O9 Na1 Mn2 154.8(2)
O1 Na1 Mn2 115.8(2)
O5 Na1 Mn2 98.53(18)
O21 Na1 Mn2 35.06(11)
O2 Na1 Mn3 78.05(17)
O10 Na1 Mn3 31.92(15)
O6 Na1 Mn3 79.17(16)
O9 Na1 Mn3 97.6(2)
O1 Na1 Mn3 143.23(19)
O5 Na1 Mn3 116.97(19)
O21 Na1 Mn3 34.50(11)
Mn2 Na1 Mn3 63.38(7)
O2 Na1 Mn1 30.82(15)
O10 Na1 Mn1 78.13(17)
O6 Na1 Mn1 91.02(16)
O9 Na1 Mn1 125.55(19)
O1 Na1 Mn1 93.59(18)
O5 Na1 Mn1 156.2(2)
O21 Na1 Mn1 33.29(11)
Mn2 Na1 Mn1 57.81(6)
Mn3 Na1 Mn1 53.32(6)
O3 Mn1 O2 176.3(2)
O3 Mn1 O21 90.5(2)
O2 Mn1 O21 92.9(2)
O3 Mn1 N1 84.3(3)
O2 Mn1 N1 92.1(3)
O21 Mn1 N1 169.6(3)
O3 Mn1 O15 92.2(2)
O2 Mn1 O15 88.4(2)
O21 Mn1 O15 102.4(2)
N1 Mn1 O15 86.9(2)
O3 Mn1 N4 88.9(2)
O2 Mn1 N4 90.2(2)
O21 Mn1 N4 82.5(2)
N1 Mn1 N4 88.3(2)
O15 Mn1 N4 174.9(2)
O3 Mn1 Mn3 89.24(17)
O2 Mn1 Mn3 92.69(18)
O21 Mn1 Mn3 36.73(15)
N1 Mn1 Mn3 133.84(19)
O15 Mn1 Mn3 139.11(15)
N4 Mn1 Mn3 45.81(16)
O3 Mn1 Na1 144.95(18)
O2 Mn1 Na1 38.42(18)
O21 Mn1 Na1 54.45(16)
N1 Mn1 Na1 129.9(2)
O15 Mn1 Na1 96.62(16)
N4 Mn1 Na1 85.26(17)
Mn3 Mn1 Na1 62.39(7)
O7 Mn2 O6 172.7(2)
O7 Mn2 O21 90.9(2)
O6 Mn2 O21 94.1(2)
O7 Mn2 N2 82.9(3)
O6 Mn2 N2 91.7(3)
O21 Mn2 N2 172.2(3)
O7 Mn2 O16 95.0(2)
O6 Mn2 O16 89.6(2)
O21 Mn2 O16 98.3(2)
N2 Mn2 O16 86.9(3)
O7 Mn2 O17 79.7(2)
O6 Mn2 O17 96.0(2)
O21 Mn2 O17 80.0(2)
N2 Mn2 O17 94.2(2)
O16 Mn2 O17 174.3(2)
O7 Mn2 Na1 142.51(18)
O6 Mn2 Na1 44.55(17)
O21 Mn2 Na1 57.88(16)
N2 Mn2 Na1 129.6(2)
O16 Mn2 Na1 72.20(18)
O17 Mn2 Na1 110.96(15)
O11 Mn3 O10 173.8(2)
O11 Mn3 O21 89.7(2)
O10 Mn3 O21 96.2(2)
O11 Mn3 N3 82.3(3)
O10 Mn3 N3 91.7(3)
O21 Mn3 N3 170.7(3)
O11 Mn3 O18 92.6(2)
O10 Mn3 O18 89.1(2)
O21 Mn3 O18 93.5(2)
N3 Mn3 O18 91.4(3)
O11 Mn3 N4 89.0(2)
O10 Mn3 N4 89.6(2)
O21 Mn3 N4 84.2(2)
N3 Mn3 N4 91.1(3)
O18 Mn3 N4 177.2(2)
O11 Mn3 Mn1 88.69(18)
O10 Mn3 Mn1 94.86(18)
O21 Mn3 Mn1 36.14(15)
N3 Mn3 Mn1 138.4(2)
O18 Mn3 Mn1 129.68(15)
N4 Mn3 Mn1 48.06(16)
O11 Mn3 Na1 145.56(18)
O10 Mn3 Na1 40.40(19)
O21 Mn3 Na1 55.88(16)
N3 Mn3 Na1 132.1(2)
O18 Mn3 Na1 89.50(17)
N4 Mn3 Na1 87.92(18)
Mn1 Mn3 Na1 64.29(7)
O11 Dy1 O7 122.85(19)
O11 Dy1 O19 82.6(2)
O7 Dy1 O19 148.3(2)
O11 Dy1 O3 81.94(19)
O7 Dy1 O3 85.06(19)
O19 Dy1 O3 80.0(2)
O11 Dy1 O22 151.4(2)
O7 Dy1 O22 75.1(2)
O19 Dy1 O22 74.5(2)
O3 Dy1 O22 77.55(19)
O11 Dy1 O13 124.5(2)
O7 Dy1 O13 84.82(19)
O19 Dy1 O13 95.9(2)
O3 Dy1 O13 152.7(2)
O22 Dy1 O13 75.4(2)
O11 Dy1 O14 73.8(2)
O7 Dy1 O14 125.7(2)
O19 Dy1 O14 76.5(2)
O3 Dy1 O14 148.0(2)
O22 Dy1 O14 115.8(2)
O13 Dy1 O14 52.5(2)
O11 Dy1 O17 74.93(18)
O7 Dy1 O17 65.28(18)
O19 Dy1 O17 145.8(2)
O3 Dy1 O17 120.95(17)
O22 Dy1 O17 133.03(19)
O13 Dy1 O17 76.84(19)
O14 Dy1 O17 72.7(2)
O11 Dy1 O21 62.34(17)
O7 Dy1 O21 62.51(17)
O19 Dy1 O21 129.99(18)
O3 Dy1 O21 61.74(17)
O22 Dy1 O21 121.90(19)
O13 Dy1 O21 132.81(18)
O14 Dy1 O21 120.78(19)
O17 Dy1 O21 59.34(15)
O3 C12 C9 108.6(7)

loop_
_geom_bond_atom_site_label_1
_geom_bond_atom_site_label_2
_geom_bond_distance
C1 O1 1.439(11)
C2 O1 1.363(11)
C2 C3 1.376(13)
C2 C7 1.413(12)
C3 C4 1.384(15)
C4 C5 1.370(15)
C5 C6 1.402(13)
C6 C7 1.394(12)
C6 C8 1.461(13)
C7 O2 1.334(10)
C8 N1 1.279(11)
C9 N1 1.485(11)
C9 C10 1.487(16)
C9 C11 1.498(14)
C9 C12 1.614(13)
C11 O4 1.392(13)
C13 O5 1.416(12)
C14 O5 1.373(11)
C14 C19 1.380(13)
C14 C15 1.398(13)
C15 C16 1.392(15)
C16 C17 1.382(15)
C17 C18 1.408(13)
C18 C19 1.410(13)
C18 C20 1.425(13)
C19 O6 1.340(10)
C20 N2 1.296(11)
C21 N2 1.484(12)
C21 C22 1.529(12)
C21 C23 1.533(13)
C21 C24 1.541(13)
C23 O8 1.436(11)
C24 O7 1.435(10)
C25 O9 1.406(11)
C26 O9 1.352(12)
C26 C31 1.399(13)
C26 C27 1.413(13)
C27 C28 1.356(16)
C28 C29 1.359(16)
C29 C30 1.407(12)
C30 C32 1.416(13)
C30 C31 1.417(13)
C31 O10 1.312(10)
C32 N3 1.299(11)
C33 N3 1.481(12)
C33 C36 1.509(13)
C33 C34 1.518(14)
C33 C35 1.575(14)
C35 O12 1.568(14)
C36 O11 1.398(11)
C37 O13 1.262(11)
C37 O14 1.279(11)
C37 C38 1.483(14)
C38 C40 1.44(2)
C38 C39 1.483(19)
C38 C41 1.49(2)
C42 O15 1.265(10)
C42 O16 1.272(10)
C42 C43 1.529(12)
C43 C44 1.527(13)
C43 C45 1.527(15)
C43 C46 1.527(13)
C47 O20 1.262(12)
C47 O19 1.278(11)
C47 C48 1.537(14)
C48 C50 1.500(17)
C48 C49 1.536(18)
C48 C51 1.542(16)
C52 O18 1.256(10)
C52 O17 1.257(10)
C52 C53 1.519(12)
C53 C56 1.469(15)
C53 C54 1.518(15)
C53 C55 1.563(16)
N1 Mn1 2.001(7)
N2 Mn2 2.019(6)
N3 Mn3 2.020(7)
N4 N5 1.208(9)
N4 Mn3 2.235(6)
N4 Mn1 2.318(6)
N5 N6 1.168(10)
O1 Na1 2.435(7)
O2 Mn1 1.914(6)
O2 Na1 2.322(7)
O3 C12 1.372(11)
O3 Mn1 1.898(6)
O3 Dy1 2.363(6)
O5 Na1 2.545(7)
O6 Mn2 1.886(6)
O6 Na1 2.407(6)
O7 Mn2 1.875(5)
O7 Dy1 2.281(5)
O9 Na1 2.425(7)
O10 Mn3 1.906(6)
O10 Na1 2.337(7)
O11 Mn3 1.886(5)
O11 Dy1 2.274(5)
O13 Dy1 2.430(6)
O14 Dy1 2.454(6)
O15 Mn1 2.164(5)
O16 Mn2 2.139(6)
O17 Mn2 2.344(6)
O17 Dy1 2.726(6)
O18 Mn3 2.192(5)
O19 Dy1 2.313(6)
O21 Mn1 1.919(5)
O21 Mn2 1.929(5)
O21 Mn3 1.946(5)
O21 Na1 2.844(6)
O21 Dy1 2.857(5)
O22 Dy1 2.413(6)
Na1 Mn2 3.354(4)
Na1 Mn3 3.436(4)
Na1 Mn1 3.493(4)
Mn1 Mn3 3.1094(19)
